data_7129920
loop_
_publ_author_name
'Guo, You-Shi'
'Zhan, Shun-Ze'
'Zhong, Jia-Jing'
'Lu, Weigang'
'Ng, Seik Weng'
'Li, Dan'

_publ_section_title
;
 Regioisomeric Core-shell Cuprofullerene C60@Cu24
;
_journal_name_full 'Chemical Communications'
_journal_paper_doi 10.1039/D2CC00683A
_journal_year 2022
_chemical_formula_moiety '[Cu34 (H2O)2 (C60) (C2O2F3)8 (C4H4O4S)14], 2(C7H8), 2(C2HO2F3), 2(C4H6O4S)'
_chemical_formula_sum 'C150 H78 Cu34 F30 O78 S14'
_chemical_formula_weight 6307.67
_chemical_properties_physical Air-sensitive,Moisture-sensitive,Heat-sensitive,Oxygen-sensitive
_space_group_crystal_system triclinic
_space_group_IT_number 2
_space_group_name_Hall '-P 1'
_space_group_name_H-M_alt 'P -1'
_atom_sites_solution_hydrogens mixed
_atom_sites_solution_primary iterative
_audit_creation_date 2022-03-16
_audit_creation_method
;
Olex2 1.2
(compiled 2018.05.29 svn.r3508 for OlexSys, GUI svn.r5506)
;
_audit_update_record
;
2022-03-16 deposited with the CCDC.	2022-04-01 downloaded from the CCDC.
;
_cell_angle_alpha 64.831(2)
_cell_angle_beta 74.884(2)
_cell_angle_gamma 74.914(2)
_cell_formula_units_Z 1
_cell_length_a 17.0534(3)
_cell_length_b 17.7446(4)
_cell_length_c 18.0961(4)
_cell_measurement_reflns_used 18324
_cell_measurement_temperature 100(2)
_cell_measurement_theta_max 65.4330
_cell_measurement_theta_min 2.7660
_cell_volume 4714.17(19)
_computing_cell_refinement 'CrysAlisPro 1.171.39.28b (Rigaku OD, 2015)'
_computing_data_collection 'CrysAlisPro 1.171.39.28b (Rigaku OD, 2015)'
_computing_data_reduction 'CrysAlisPro 1.171.39.28b (Rigaku OD, 2015)'
_computing_molecular_graphics 'Olex2 (Dolomanov et al., 2009)'
_computing_publication_material 'Olex2 (Dolomanov et al., 2009)'
_computing_structure_refinement 'ShelXL (Sheldrick, 2015)'
_computing_structure_solution 'olex2.solve (Bourhis et al., 2015)'
_diffrn_ambient_temperature 100.15
_diffrn_measured_fraction_theta_full 0.968
_diffrn_measured_fraction_theta_max 0.968
_diffrn_measurement_device_type 'XtaLAB AFC12 (RINC): Kappa single'
_diffrn_radiation_type CuK\a
_diffrn_radiation_wavelength 1.54184
_diffrn_reflns_av_R_equivalents 0.0491
_diffrn_reflns_av_unetI/netI 0.0490
_diffrn_reflns_Laue_measured_fraction_full 0.968
_diffrn_reflns_Laue_measured_fraction_max 0.968
_diffrn_reflns_limit_h_max 20
_diffrn_reflns_limit_h_min -12
_diffrn_reflns_limit_k_max 19
_diffrn_reflns_limit_k_min -20
_diffrn_reflns_limit_l_max 21
_diffrn_reflns_limit_l_min -21
_diffrn_reflns_number 49253
_diffrn_reflns_point_group_measured_fraction_full 0.968
_diffrn_reflns_point_group_measured_fraction_max 0.968
_diffrn_reflns_theta_full 65.775
_diffrn_reflns_theta_max 65.775
_diffrn_reflns_theta_min 2.724
_exptl_absorpt_coefficient_mu 6.528
_exptl_absorpt_correction_T_max 1
_exptl_absorpt_correction_T_min 0.53046
_exptl_absorpt_correction_type multi-scan
_exptl_absorpt_process_details
;
CrysAlisPro 1.171.39.28b (Rigaku Oxford Diffraction, 2015)
Empirical absorption correction using spherical harmonics,
 implemented in SCALE3 ABSPACK scaling algorithm.
;
_exptl_crystal_colour red
_exptl_crystal_colour_primary red
_exptl_crystal_density_diffrn 2.222
_exptl_crystal_description prism
_exptl_crystal_F_000 3082
_exptl_crystal_size_max 0.5
_exptl_crystal_size_mid 0.3
_exptl_crystal_size_min 0.2
_refine_diff_density_max 1.585
_refine_diff_density_min -0.994
_refine_diff_density_rms 0.127
_refine_ls_extinction_method none
_refine_ls_goodness_of_fit_ref 1.052
_refine_ls_hydrogen_treatment mixed
_refine_ls_matrix_type full
_refine_ls_number_parameters 1397
_refine_ls_number_reflns 15798
_refine_ls_number_restraints 57
_refine_ls_restrained_S_all 1.053
_refine_ls_R_factor_all 0.0659
_refine_ls_R_factor_gt 0.0517
_refine_ls_shift/su_max 0.001
_refine_ls_shift/su_mean 0.000
_refine_ls_structure_factor_coef Fsqd
_refine_ls_weighting_details 'w=1/[\s^2^(Fo^2^)+(0.0839P)^2^+8.6013P] where P=(Fo^2^+2Fc^2^)/3'
_refine_ls_weighting_scheme calc
_refine_ls_wR_factor_gt 0.1357
_refine_ls_wR_factor_ref 0.1445
_reflns_Friedel_coverage 0.000
_reflns_number_gt 12531
_reflns_number_total 15798
_reflns_threshold_expression 'I > 2\s(I)'
_cod_data_source_file d2cc00683a2.cif
_cod_data_source_block 2
_cod_database_code 7129920
_shelx_shelxl_version_number 2017/1
_shelx_space_group_comment
;
The symmetry employed for this shelxl refinement is uniquely defined
by the following loop, which should always be used as a source of
symmetry information in preference to the above space-group names.
They are only intended as comments.
;
_olex2_refinement_description
;
1. Fixed Uiso
 At 1.2 times of:
  All C(H) groups, All C(H,H) groups
 At 1.5 times of:
  All C(H,H,H) groups, All O(H) groups, All O(H,H) groups
2. Restrained distances
 O39-H39
 0.84 with sigma of 0.01
 C59B-O32B \\sim C59A-O32A
 with sigma of 0.01
 C59B-O31B \\sim C59A-O31A
 with sigma of 0.01
 C62B-O30B \\sim C62A-O30A
 with sigma of 0.01
 C62B-O29B \\sim C62A-O29A
 with sigma of 0.01
 C59B-C60B \\sim C59A-C60A
 with sigma of 0.01
 C61B-C62B \\sim C61A-C62A
 with sigma of 0.01
 C60B-S6B \\sim C60A-S6A
 with sigma of 0.01
 C61B-S6B \\sim C61A-S6A
 with sigma of 0.01
3. Uiso/Uaniso restraints and constraints
Uanis(C59B) \\sim Ueq, Uanis(C60B) \\sim Ueq, Uanis(C60B) \\sim Ueq,
Uanis(C62B) \\sim Ueq, Uanis(O32B) \\sim Ueq, Uanis(O31B) \\sim Ueq,
Uanis(O30B) \\sim Ueq, Uanis(O29B) \\sim Ueq, Uanis(S6B) \\sim Ueq: with sigma
of 0.01 and sigma for terminal atoms of 0.02
Uanis(S6B) = Uanis(S6A)
Uanis(O32B) = Uanis(O32A)
Uanis(O31B) = Uanis(O31A)
Uanis(O30B) = Uanis(O30A)
Uanis(O29B) = Uanis(O29A)
Uanis(C59B) = Uanis(C59A)
Uanis(C60B) = Uanis(C60A)
Uanis(C61B) = Uanis(C61A)
Uanis(C62B) = Uanis(C62A)
4. Others
 Fixed Sof: S6A(0.5) S6B(0.5) O29A(0.5) O29B(0.5) O30A(0.5) O30B(0.5)
 O31A(0.5) O31B(0.5) O32A(0.5) O32B(0.5) C59A(0.5) C59B(0.5) C60A(0.5)
 H60A(0.5) H60B(0.5) C60B(0.5) H60C(0.5) H60D(0.5) C61A(0.5) H61A(0.5)
 H61B(0.5) C61B(0.5) H61C(0.5) H61D(0.5) C62A(0.5) C62B(0.5)
5.a Secondary CH2 refined with riding coordinates:
 O37(H37A,H37B), C32(H32A,H32B), C34(H34A,H34B), C36(H36A,H36B), C42(H42A,
 H42B), C44(H44A,H44B), C46(H46A,H46B), C50(H50A,H50B), C54(H54A,H54B),
 C55(H55A,H55B), C58(H58A,H58B), C60A(H60A,H60B), C60B(H60C,H60D), C61A(H61A,
 H61B), C61B(H61C,H61D), C64(H64A,H64B), C65(H65A,H65B)
5.b Aromatic/amide H refined with riding coordinates:
 C70(H70), C71(H71), C72(H72), C73(H73), C74(H74)
5.c Fitted hexagon refined as free rotating group:
 C69(C70,C71,C72,C73,C74)
5.d Idealised Me refined as rotating group:
 C75(H75A,H75B,H75C)
;
_olex2_submission_special_instructions 'No special instructions were received'

loop_
_space_group_symop_operation_xyz
'x, y, z'
'-x, -y, -z'

loop_
_atom_site_label
_atom_site_type_symbol
_atom_site_fract_x
_atom_site_fract_y
_atom_site_fract_z
_atom_site_U_iso_or_equiv
_atom_site_adp_type
_atom_site_occupancy
_atom_site_site_symmetry_order
_atom_site_calc_flag
_atom_site_refinement_flags_posn
_atom_site_refinement_flags_adp
_atom_site_refinement_flags_occupancy
_atom_site_disorder_assembly
_atom_site_disorder_group
Cu1 Cu 0.81138(4) 0.56770(5) 0.38788(5) 0.02844(19) Uani 1 1 d . . . . .
Cu2 Cu 0.76457(4) 0.54324(5) 0.58236(5) 0.02859(19) Uani 1 1 d . . . . .
Cu3 Cu 0.82459(4) 0.38436(5) 0.52842(5) 0.02841(19) Uani 1 1 d . . . . .
Cu4 Cu 0.61397(5) 0.49660(5) 0.75461(5) 0.02873(19) Uani 1 1 d . . . . .
Cu5 Cu 0.42838(5) 0.45234(5) 0.82516(5) 0.02908(19) Uani 1 1 d . . . . .
Cu6 Cu 0.57900(5) 0.30692(5) 0.80634(5) 0.02844(19) Uani 1 1 d . . . . .
Cu7 Cu 0.32176(5) 0.25647(5) 0.71485(5) 0.02831(19) Uani 1 1 d . . . . .
Cu8 Cu 0.55432(5) 0.81602(5) 0.42157(5) 0.03056(19) Uani 1 1 d . . . . .
Cu9 Cu 0.51242(5) 0.18365(5) 0.74098(5) 0.02864(19) Uani 1 1 d . . . . .
Cu10 Cu 0.71075(4) 0.22230(5) 0.65935(5) 0.02869(19) Uani 1 1 d . . . . .
Cu11 Cu 0.75958(5) 0.25904(5) 0.45935(5) 0.02976(19) Uani 1 1 d . . . . .
Cu12 Cu 0.70506(5) 0.37608(5) 0.28054(5) 0.0329(2) Uani 1 1 d . . . . .
Cu13 Cu 0.80858(5) 0.48778(6) 0.79372(6) 0.0387(2) Uani 1 1 d . . . . .
Cu14 Cu 0.52063(5) 0.09620(6) 0.95641(6) 0.0380(2) Uani 1 1 d . . . . .
Cu15 Cu 0.97593(5) 0.23903(6) 0.43572(6) 0.0358(2) Uani 1 1 d . . . . .
Cu16 Cu 0.87928(5) 0.77537(7) 0.25989(7) 0.0494(3) Uani 1 1 d . . . . .
Cu17 Cu 0.73762(5) 0.08669(7) 0.42602(7) 0.0466(2) Uani 1 1 d . . . . .
S1 S 0.90243(8) 0.82397(10) 0.34401(10) 0.0356(3) Uani 1 1 d . . . . .
S2 S 0.88388(8) 0.36186(10) 0.83514(10) 0.0344(3) Uani 1 1 d . . . . .
S3 S 0.40406(9) 0.11249(9) 1.03755(9) 0.0341(3) Uani 1 1 d . . . . .
S4 S 0.80446(8) 0.18375(10) 0.74663(9) 0.0346(3) Uani 1 1 d . . . . .
S5 S 1.04300(8) 0.30900(10) 0.31575(10) 0.0354(3) Uani 1 1 d . . . . .
S6A S 0.6733(8) 0.0679(9) 0.3253(11) 0.0517(16) Uani 0.5 1 d D . P A 2
S6B S 0.6578(8) 0.0581(9) 0.3431(11) 0.0517(16) Uani 0.5 1 d D U P A 1
S7 S 0.78970(12) -0.03945(11) 0.52729(12) 0.0515(4) Uani 1 1 d . . . . .
F1A F 0.7059(7) 0.7738(4) 0.6079(7) 0.197(5) Uani 1 1 d . . . . .
F1B F 0.7013(7) 0.7658(4) 0.7192(7) 0.211(6) Uani 1 1 d . . . . .
F1C F 0.6048(4) 0.7476(3) 0.6880(6) 0.141(3) Uani 1 1 d . . . . .
F2A F 0.4397(4) 0.6941(3) 0.8773(3) 0.0895(18) Uani 1 1 d . . . . .
F2B F 0.4325(3) 0.5885(3) 0.9924(3) 0.0650(12) Uani 1 1 d . . . . .
F2C F 0.5449(2) 0.6294(3) 0.9340(3) 0.0645(12) Uani 1 1 d . . . . .
F3A F 0.8595(4) 0.5489(3) 0.1697(3) 0.0907(17) Uani 1 1 d . . . . .
F3B F 0.8077(4) 0.6618(4) 0.0885(4) 0.0976(19) Uani 1 1 d . . . . .
F3C F 0.9331(4) 0.6404(6) 0.0832(5) 0.164(4) Uani 1 1 d . . . . .
F4A F 0.4986(3) -0.1024(3) 0.7827(5) 0.134(3) Uani 1 1 d . . . . .
F4B F 0.5836(4) -0.0751(4) 0.6673(4) 0.106(2) Uani 1 1 d . . . . .
F4C F 0.6204(2) -0.0908(2) 0.7762(2) 0.0494(9) Uani 1 1 d . . . . .
O1 O 0.8673(2) 0.6448(3) 0.3975(3) 0.0388(10) Uani 1 1 d . . . . .
O2 O 0.8330(2) 0.6317(3) 0.5310(3) 0.0373(10) Uani 1 1 d . . . . .
O3 O 0.8376(2) 0.4645(3) 0.6610(3) 0.0343(9) Uani 1 1 d . . . . .
O4 O 0.8823(2) 0.3543(2) 0.6223(3) 0.0332(9) Uani 1 1 d . . . . .
O5 O 0.9266(2) 0.3812(2) 0.4464(2) 0.0332(9) Uani 1 1 d . . . . .
O6 O 0.9144(2) 0.5089(3) 0.3424(3) 0.0365(9) Uani 1 1 d . . . . .
O7 O 0.6901(2) 0.6003(2) 0.6752(2) 0.0303(8) Uani 1 1 d . . . . .
O8 O 0.7695(2) 0.6074(3) 0.7529(3) 0.0377(10) Uani 1 1 d . . . . .
O9 O 0.5671(2) 0.5577(3) 0.8284(3) 0.0367(9) Uani 1 1 d . . . . .
O10 O 0.4396(2) 0.5242(3) 0.8800(3) 0.0361(9) Uani 1 1 d . . . . .
O11 O 0.4027(2) 0.3523(3) 0.9214(3) 0.0354(9) Uani 1 1 d . . . . .
O12 O 0.5115(2) 0.2519(3) 0.9139(3) 0.0362(9) Uani 1 1 d . . . . .
O13 O 0.6803(2) 0.2886(2) 0.8478(3) 0.0355(9) Uani 1 1 d . . . . .
O14 O 0.7032(2) 0.4194(3) 0.8141(2) 0.0336(9) Uani 1 1 d . . . . .
O15 O 0.7444(2) 0.8044(2) 0.3094(3) 0.0332(9) Uani 1 1 d . . . . .
O16 O 0.6629(2) 0.8440(3) 0.4113(3) 0.0377(10) Uani 1 1 d . . . . .
O17 O 0.4826(4) 0.0673(3) 0.6625(4) 0.082(2) Uani 1 1 d . . . . .
O18 O 0.5527(3) 0.0675(3) 0.7500(3) 0.0419(10) Uani 1 1 d . . . . .
O19 O 0.4437(2) 0.1528(3) 0.8528(3) 0.0356(9) Uani 1 1 d . . . . .
O20 O 0.3125(2) 0.1903(3) 0.8323(3) 0.0374(10) Uani 1 1 d . . . . .
O21 O 0.7914(2) 0.6505(2) 0.2554(3) 0.0345(9) Uani 1 1 d . . . . .
O22 O 0.8992(2) 0.7184(3) 0.1850(3) 0.0422(10) Uani 1 1 d . . . . .
O23 O 0.6342(2) 0.0705(3) 0.9154(3) 0.0376(10) Uani 1 1 d . . . . .
O24 O 0.6272(2) 0.1765(2) 0.7912(2) 0.0305(8) Uani 1 1 d . . . . .
O25 O 0.8345(2) 0.2450(2) 0.5645(3) 0.0314(9) Uani 1 1 d . . . . .
O26 O 0.9590(2) 0.1664(3) 0.5497(3) 0.0372(10) Uani 1 1 d . . . . .
O27 O 0.8646(2) 0.2774(3) 0.3778(2) 0.0335(9) Uani 1 1 d . . . . .
O28 O 0.8237(2) 0.3595(3) 0.2550(3) 0.0402(10) Uani 1 1 d . . . . .
O29A O 0.6658(14) 0.3035(12) 0.2469(10) 0.037(3) Uani 0.5 1 d D . P A 2
O29B O 0.6829(14) 0.3084(12) 0.2242(10) 0.037(3) Uani 0.5 1 d D U P A 1
O30A O 0.709(2) 0.201(2) 0.3613(13) 0.036(3) Uani 0.5 1 d D . P A 2
O30B O 0.715(2) 0.215(2) 0.3423(13) 0.036(3) Uani 0.5 1 d D U P A 1
O31A O 0.4984(9) 0.1529(9) 0.4709(9) 0.044(3) Uani 0.5 1 d D . P A 2
O31B O 0.4934(9) 0.1236(9) 0.4997(9) 0.044(3) Uani 0.5 1 d D U P A 1
O32A O 0.6288(17) 0.092(2) 0.500(2) 0.053(4) Uani 0.5 1 d D . P A 2
O32B O 0.6277(17) 0.108(2) 0.482(2) 0.053(4) Uani 0.5 1 d D U P A 1
O33 O 0.7277(2) 0.1117(3) 0.6495(3) 0.0372(10) Uani 1 1 d . . . . .
O34 O 0.7733(2) 0.1351(2) 0.5133(3) 0.0332(9) Uani 1 1 d . . . . .
O35 O 0.8531(3) 0.0839(3) 0.3646(3) 0.0528(12) Uani 1 1 d . . . . .
O36 O 0.9854(3) 0.0511(4) 0.3781(4) 0.0714(16) Uani 1 1 d . . . . .
O37 O 0.7084(2) 0.4881(3) 0.1556(3) 0.0388(10) Uani 1 1 d . . . . .
H37A H 0.721317 0.472704 0.115459 0.058 Uiso 1 1 calc R . . . .
H37B H 0.739877 0.520266 0.149941 0.058 Uiso 1 1 calc R . . . .
C1 C 0.2866(3) 0.4881(3) 0.5871(4) 0.0283(12) Uani 1 1 d . . . . .
C2 C 0.3098(3) 0.4169(4) 0.5637(3) 0.0272(12) Uani 1 1 d . . . . .
C3 C 0.6688(3) 0.5699(3) 0.5251(3) 0.0272(12) Uani 1 1 d . . . . .
C4 C 0.6740(3) 0.4869(3) 0.5867(3) 0.0275(12) Uani 1 1 d . . . . .
C5 C 0.7010(3) 0.4121(3) 0.5628(3) 0.0263(11) Uani 1 1 d . . . . .
C6 C 0.7208(3) 0.4249(4) 0.4778(3) 0.0279(12) Uani 1 1 d . . . . .
C7 C 0.6099(3) 0.4660(3) 0.6609(4) 0.0270(12) Uani 1 1 d . . . . .
C8 C 0.5421(3) 0.5309(3) 0.6698(3) 0.0265(11) Uani 1 1 d . . . . .
C9 C 0.4577(3) 0.5109(3) 0.7023(3) 0.0279(12) Uani 1 1 d . . . . .
C10 C 0.4434(3) 0.4285(3) 0.7216(3) 0.0272(12) Uani 1 1 d . . . . .
C11 C 0.4864(3) 0.6393(3) 0.2861(3) 0.0257(11) Uani 1 1 d . . . . .
C12 C 0.4050(3) 0.6201(4) 0.3159(3) 0.0281(12) Uani 1 1 d . . . . .
C13 C 0.3976(3) 0.3430(4) 0.6750(4) 0.0285(12) Uani 1 1 d . . . . .
C14 C 0.3664(3) 0.3424(3) 0.6090(3) 0.0261(11) Uani 1 1 d . . . . .
C15 C 0.5760(3) 0.6892(3) 0.4533(4) 0.0262(11) Uani 1 1 d . . . . .
C16 C 0.4913(3) 0.7224(4) 0.4443(3) 0.0275(12) Uani 1 1 d . . . . .
C17 C 0.4604(3) 0.7247(3) 0.3735(4) 0.0266(11) Uani 1 1 d . . . . .
C18 C 0.5143(3) 0.6925(3) 0.3160(3) 0.0266(11) Uani 1 1 d . . . . .
C19 C 0.6240(3) 0.2956(3) 0.5937(3) 0.0256(11) Uani 1 1 d . . . . .
C20 C 0.6520(3) 0.3458(3) 0.6231(3) 0.0255(11) Uani 1 1 d . . . . .
C21 C 0.3558(3) 0.6901(3) 0.4957(3) 0.0252(11) Uani 1 1 d . . . . .
C22 C 0.3078(3) 0.6273(3) 0.5523(4) 0.0277(12) Uani 1 1 d . . . . .
C23 C 0.3314(3) 0.5734(3) 0.6344(4) 0.0275(12) Uani 1 1 d . . . . .
C24 C 0.4002(3) 0.5855(4) 0.6562(3) 0.0282(12) Uani 1 1 d . . . . .
C25 C 0.3752(3) 0.4183(3) 0.6939(3) 0.0268(11) Uani 1 1 d . . . . .
C26 C 0.3215(3) 0.4873(4) 0.6529(3) 0.0273(12) Uani 1 1 d . . . . .
C27 C 0.5967(3) 0.6344(4) 0.5329(3) 0.0269(12) Uani 1 1 d . . . . .
C28 C 0.5358(3) 0.6147(3) 0.6021(4) 0.0273(12) Uani 1 1 d . . . . .
C29 C 0.4505(3) 0.6474(3) 0.5940(3) 0.0264(12) Uani 1 1 d . . . . .
C30 C 0.4288(3) 0.6982(3) 0.5177(4) 0.0283(12) Uani 1 1 d . . . . .
C31 C 0.9505(3) 0.4349(4) 0.3758(4) 0.0326(13) Uani 1 1 d . . . . .
C32 C 1.0323(3) 0.4090(4) 0.3263(4) 0.0392(14) Uani 1 1 d . . . . .
H32A H 1.077469 0.405280 0.353335 0.047 Uiso 1 1 calc R . . . .
H32B H 1.039105 0.454082 0.270230 0.047 Uiso 1 1 calc R . . . .
C33 C 0.8670(3) 0.6647(4) 0.4572(4) 0.0334(13) Uani 1 1 d . . . . .
C34 C 0.9162(4) 0.7327(4) 0.4387(4) 0.0392(14) Uani 1 1 d . . . . .
H34A H 0.975474 0.707532 0.435486 0.047 Uiso 1 1 calc R . . . .
H34B H 0.900353 0.751712 0.485531 0.047 Uiso 1 1 calc R . . . .
C35 C 0.8772(3) 0.3918(4) 0.6690(4) 0.0290(12) Uani 1 1 d . . . . .
C36 C 0.9268(3) 0.3456(4) 0.7386(4) 0.0359(13) Uani 1 1 d . . . . .
H36A H 0.981857 0.362559 0.718165 0.043 Uiso 1 1 calc R . . . .
H36B H 0.935080 0.284330 0.751295 0.043 Uiso 1 1 calc R . . . .
C37 C 0.7179(3) 0.6370(4) 0.7054(4) 0.0337(13) Uani 1 1 d . . . . .
C38 C 0.6837(5) 0.7314(5) 0.6825(6) 0.055(2) Uani 1 1 d . . . . .
C39 C 0.4967(4) 0.5612(4) 0.8706(4) 0.0346(13) Uani 1 1 d . . . . .
C40 C 0.4783(4) 0.6198(4) 0.9173(4) 0.0393(14) Uani 1 1 d . . . . .
C41 C 0.4419(3) 0.2787(4) 0.9470(4) 0.0326(13) Uani 1 1 d . . . . .
C42 C 0.4011(4) 0.2192(4) 1.0284(4) 0.0426(15) Uani 1 1 d . . . . .
H42A H 0.342580 0.245185 1.038764 0.051 Uiso 1 1 calc R . . . .
H42B H 0.427281 0.215153 1.073037 0.051 Uiso 1 1 calc R . . . .
C43 C 0.7221(3) 0.3395(4) 0.8428(4) 0.0334(13) Uani 1 1 d . . . . .
C44 C 0.8021(3) 0.2991(4) 0.8777(4) 0.0352(13) Uani 1 1 d . . . . .
H44A H 0.823503 0.245590 0.868863 0.042 Uiso 1 1 calc R . . . .
H44B H 0.788818 0.284528 0.938284 0.042 Uiso 1 1 calc R . . . .
C45 C 0.7299(4) 0.8356(4) 0.3641(4) 0.0354(13) Uani 1 1 d . . . . .
C46 C 0.7974(3) 0.8711(4) 0.3722(5) 0.0447(16) Uani 1 1 d . . . . .
H46A H 0.789399 0.865267 0.430487 0.054 Uiso 1 1 calc R . . . .
H46B H 0.790450 0.932286 0.337406 0.054 Uiso 1 1 calc R . . . .
C47 C 0.5262(4) 0.0350(4) 0.7154(4) 0.0382(14) Uani 1 1 d . . . . .
C48 C 0.5551(5) -0.0606(5) 0.7387(5) 0.056(2) Uani 1 1 d . . . . .
C49 C 0.3669(4) 0.1608(4) 0.8778(4) 0.0358(14) Uani 1 1 d . . . . .
C50 C 0.3344(4) 0.1303(4) 0.9700(4) 0.0379(14) Uani 1 1 d . . . . .
H50A H 0.314357 0.076807 0.986890 0.046 Uiso 1 1 calc R . . . .
H50B H 0.286082 0.172267 0.979729 0.046 Uiso 1 1 calc R . . . .
C51 C 0.8506(3) 0.6701(4) 0.1975(4) 0.0351(13) Uani 1 1 d . . . . .
C52 C 0.8656(4) 0.6302(5) 0.1338(5) 0.0541(19) Uani 1 1 d . . . . .
C53 C 0.6663(3) 0.1164(4) 0.8445(4) 0.0326(13) Uani 1 1 d . . . . .
C54 C 0.7591(3) 0.0936(4) 0.8235(4) 0.0415(15) Uani 1 1 d . . . . .
H54A H 0.772626 0.047948 0.802213 0.050 Uiso 1 1 calc R . . . .
H54B H 0.783117 0.072096 0.874477 0.050 Uiso 1 1 calc R . . . .
C55 C 0.8883(3) 0.1360(4) 0.6860(4) 0.0377(14) Uani 1 1 d . . . . .
H55A H 0.941132 0.131605 0.701994 0.045 Uiso 1 1 calc R . . . .
H55B H 0.880479 0.078152 0.698764 0.045 Uiso 1 1 calc R . . . .
C56 C 0.8930(3) 0.1870(4) 0.5933(4) 0.0334(13) Uani 1 1 d . . . . .
C57 C 0.8764(4) 0.3238(4) 0.3004(4) 0.0363(14) Uani 1 1 d . . . . .
C58 C 0.9635(4) 0.3342(4) 0.2545(4) 0.0409(15) Uani 1 1 d . . . . .
H58A H 0.962114 0.393668 0.214782 0.049 Uiso 1 1 calc R . . . .
H58B H 0.980565 0.298395 0.221545 0.049 Uiso 1 1 calc R . . . .
C59A C 0.5627(11) 0.0918(12) 0.4786(11) 0.058(4) Uani 0.5 1 d D . P A 2
C59B C 0.5642(11) 0.1196(12) 0.4499(12) 0.058(4) Uani 0.5 1 d D U P A 1
C60A C 0.5704(10) 0.0822(14) 0.3875(12) 0.069(4) Uani 0.5 1 d D . P A 2
H60A H 0.536994 0.133322 0.352427 0.083 Uiso 0.5 1 calc R . P A 2
H60B H 0.544278 0.033538 0.399591 0.083 Uiso 0.5 1 calc R . P A 2
C60B C 0.5710(10) 0.0325(13) 0.4306(12) 0.069(4) Uani 0.5 1 d D U P A 1
H60C H 0.520630 0.031566 0.413739 0.083 Uiso 0.5 1 calc R . P A 1
H60D H 0.585616 -0.020727 0.477474 0.083 Uiso 0.5 1 calc R . P A 1
C61A C 0.6880(13) 0.1698(9) 0.2449(12) 0.066(4) Uani 0.5 1 d D . P A 2
H61A H 0.744126 0.167518 0.211615 0.079 Uiso 0.5 1 calc R . P A 2
H61B H 0.646873 0.191074 0.207692 0.079 Uiso 0.5 1 calc R . P A 2
C61B C 0.6323(12) 0.1696(9) 0.2814(13) 0.066(4) Uani 0.5 1 d D . P A 1
H61C H 0.632619 0.175789 0.224346 0.079 Uiso 0.5 1 calc R . P A 1
H61D H 0.575166 0.189987 0.303876 0.079 Uiso 0.5 1 calc R . P A 1
C62A C 0.6742(14) 0.2294(11) 0.2997(11) 0.043(4) Uani 0.5 1 d D . P A 2
C62B C 0.6924(13) 0.2337(11) 0.2754(11) 0.043(4) Uani 0.5 1 d D U P A 1
C63 C 0.9111(4) 0.0416(5) 0.4056(5) 0.0551(19) Uani 1 1 d . . . . .
C64 C 0.8954(5) -0.0249(5) 0.4904(5) 0.063(2) Uani 1 1 d . . . . .
H64A H 0.913252 -0.010057 0.529590 0.075 Uiso 1 1 calc R . . . .
H64B H 0.929854 -0.079272 0.490258 0.075 Uiso 1 1 calc R . . . .
C65 C 0.7646(7) -0.0041(5) 0.6118(5) 0.072(3) Uani 1 1 d . . . . .
H65A H 0.713123 -0.023778 0.647212 0.087 Uiso 1 1 calc R . . . .
H65B H 0.808882 -0.032145 0.645692 0.087 Uiso 1 1 calc R . . . .
C66 C 0.7535(4) 0.0891(4) 0.5891(4) 0.0367(14) Uani 1 1 d . . . . .
F5A F 1.2008(5) 0.2016(7) 0.1163(7) 0.194(5) Uani 1 1 d . . . . .
F5B F 1.0847(5) 0.2707(4) 0.1060(5) 0.149(4) Uani 1 1 d . . . . .
F5C F 1.1301(7) 0.1684(6) 0.0621(6) 0.169(4) Uani 1 1 d . . . . .
O38 O 1.1384(5) 0.0661(5) 0.2316(7) 0.152(4) Uani 1 1 d . . . . .
O39 O 1.0268(4) 0.1559(4) 0.2416(5) 0.106(3) Uani 1 1 d D . . . .
H39 H 1.009(9) 0.119(7) 0.287(5) 0.159 Uiso 1 1 d DR . . . .
C67 C 1.0940(6) 0.1305(6) 0.2067(8) 0.102(4) Uani 1 1 d . . . . .
C68 C 1.1279(8) 0.1943(8) 0.1262(10) 0.134(6) Uani 1 1 d . . . . .
C69 C 0.8403(4) 0.3807(3) 1.0362(3) 0.075(3) Uani 1 1 d . . . . .
C70 C 0.8959(3) 0.4352(5) 1.0122(4) 0.089(3) Uani 1 1 d G . . . .
H70 H 0.948194 0.414491 1.029281 0.106 Uiso 1 1 calc R . . . .
C71 C 0.8750(3) 0.5202(5) 0.9634(4) 0.089(3) Uani 1 1 d G . . . .
H71 H 0.912963 0.557490 0.947022 0.107 Uiso 1 1 calc R . . . .
C72 C 0.7984(4) 0.5506(3) 0.9384(4) 0.076(3) Uani 1 1 d G . . . .
H72 H 0.784106 0.608615 0.905047 0.092 Uiso 1 1 calc R . . . .
C73 C 0.7428(3) 0.4960(4) 0.9624(4) 0.065(2) Uani 1 1 d G . . . .
H73 H 0.690478 0.516742 0.945330 0.078 Uiso 1 1 calc R . . . .
C74 C 0.7637(3) 0.4110(3) 1.0112(4) 0.066(2) Uani 1 1 d G . . . .
H74 H 0.725707 0.373743 1.027588 0.079 Uiso 1 1 calc R . . . .
C75 C 0.8675(9) 0.2890(8) 1.0870(7) 0.123(5) Uani 1 1 d . . . . .
H75A H 0.925972 0.272055 1.067391 0.185 Uiso 1 1 calc GR . . . .
H75B H 0.834816 0.254408 1.081218 0.185 Uiso 1 1 calc GR . . . .
H75C H 0.859444 0.280794 1.145347 0.185 Uiso 1 1 calc GR . . . .

loop_
_atom_site_aniso_label
_atom_site_aniso_U_11
_atom_site_aniso_U_22
_atom_site_aniso_U_33
_atom_site_aniso_U_23
_atom_site_aniso_U_13
_atom_site_aniso_U_12
Cu1 0.0174(4) 0.0322(4) 0.0366(5) -0.0169(4) 0.0005(3) -0.0044(3)
Cu2 0.0184(4) 0.0326(4) 0.0361(5) -0.0158(4) -0.0019(3) -0.0047(3)
Cu3 0.0169(4) 0.0327(4) 0.0363(5) -0.0170(4) -0.0008(3) -0.0025(3)
Cu4 0.0202(4) 0.0340(4) 0.0343(5) -0.0171(4) -0.0016(3) -0.0045(3)
Cu5 0.0225(4) 0.0330(4) 0.0326(5) -0.0160(4) 0.0002(3) -0.0053(3)
Cu6 0.0204(4) 0.0315(4) 0.0338(5) -0.0147(4) -0.0021(3) -0.0039(3)
Cu7 0.0197(4) 0.0317(4) 0.0335(5) -0.0146(4) 0.0004(3) -0.0056(3)
Cu8 0.0215(4) 0.0299(4) 0.0408(5) -0.0166(4) -0.0011(3) -0.0042(3)
Cu9 0.0216(4) 0.0300(4) 0.0340(5) -0.0147(4) -0.0009(3) -0.0038(3)
Cu10 0.0190(4) 0.0311(4) 0.0359(5) -0.0156(4) -0.0019(3) -0.0021(3)
Cu11 0.0200(4) 0.0315(4) 0.0366(5) -0.0169(4) 0.0011(3) -0.0017(3)
Cu12 0.0227(4) 0.0387(5) 0.0388(5) -0.0207(4) 0.0004(3) -0.0030(3)
Cu13 0.0268(4) 0.0388(5) 0.0518(6) -0.0188(4) -0.0067(4) -0.0054(4)
Cu14 0.0260(4) 0.0431(5) 0.0396(5) -0.0148(4) -0.0004(4) -0.0042(4)
Cu15 0.0243(4) 0.0392(5) 0.0423(5) -0.0183(4) -0.0010(4) -0.0032(4)
Cu16 0.0273(5) 0.0730(7) 0.0615(7) -0.0426(6) 0.0036(4) -0.0129(5)
Cu17 0.0282(5) 0.0595(6) 0.0561(6) -0.0310(5) -0.0025(4) -0.0035(4)
S1 0.0226(7) 0.0381(8) 0.0482(9) -0.0196(7) -0.0010(6) -0.0083(6)
S2 0.0242(7) 0.0410(8) 0.0413(8) -0.0195(7) -0.0058(6) -0.0039(6)
S3 0.0293(7) 0.0350(8) 0.0350(8) -0.0128(6) -0.0010(6) -0.0062(6)
S4 0.0219(7) 0.0414(8) 0.0396(8) -0.0167(7) -0.0033(6) -0.0036(6)
S5 0.0206(7) 0.0400(8) 0.0448(9) -0.0223(7) 0.0025(6) -0.0018(6)
S6A 0.028(4) 0.044(3) 0.088(6) -0.033(3) -0.002(3) -0.011(2)
S6B 0.028(4) 0.044(3) 0.088(6) -0.033(3) -0.002(3) -0.011(2)
S7 0.0635(11) 0.0362(9) 0.0523(11) -0.0240(8) 0.0064(8) -0.0086(8)
F1A 0.247(11) 0.042(4) 0.191(9) -0.006(5) 0.058(8) -0.007(5)
F1B 0.311(12) 0.088(5) 0.346(13) -0.145(7) -0.278(11) 0.111(6)
F1C 0.065(4) 0.054(3) 0.281(10) -0.056(5) -0.036(5) 0.016(3)
F2A 0.144(5) 0.048(3) 0.093(4) -0.046(3) -0.069(4) 0.037(3)
F2B 0.067(3) 0.080(3) 0.060(3) -0.046(3) 0.016(2) -0.028(2)
F2C 0.049(2) 0.088(3) 0.088(3) -0.066(3) -0.012(2) -0.007(2)
F3A 0.146(5) 0.054(3) 0.086(4) -0.039(3) -0.039(4) -0.001(3)
F3B 0.133(5) 0.101(4) 0.085(4) -0.057(4) -0.051(4) 0.007(4)
F3C 0.102(5) 0.286(10) 0.215(8) -0.220(8) 0.099(5) -0.124(6)
F4A 0.074(4) 0.032(3) 0.244(9) 0.013(4) -0.049(5) -0.019(2)
F4B 0.147(5) 0.089(4) 0.114(5) -0.073(4) -0.083(4) 0.051(4)
F4C 0.060(2) 0.039(2) 0.048(2) -0.0210(18) -0.0195(19) 0.0101(18)
O1 0.032(2) 0.050(3) 0.044(3) -0.025(2) 0.0008(18) -0.0176(19)
O2 0.027(2) 0.046(3) 0.042(3) -0.020(2) -0.0021(18) -0.0112(18)
O3 0.026(2) 0.039(2) 0.040(2) -0.020(2) -0.0072(17) 0.0004(17)
O4 0.0217(19) 0.034(2) 0.045(2) -0.018(2) -0.0056(17) -0.0020(16)
O5 0.0230(19) 0.034(2) 0.036(2) -0.0130(19) 0.0018(17) -0.0018(16)
O6 0.0222(19) 0.039(2) 0.043(2) -0.016(2) 0.0033(17) -0.0037(17)
O7 0.0234(19) 0.036(2) 0.035(2) -0.0187(19) 0.0002(16) -0.0074(16)
O8 0.028(2) 0.041(2) 0.050(3) -0.022(2) -0.0122(19) -0.0019(18)
O9 0.028(2) 0.047(3) 0.041(2) -0.026(2) 0.0004(18) -0.0078(18)
O10 0.025(2) 0.045(2) 0.042(2) -0.024(2) -0.0009(17) -0.0044(18)
O11 0.031(2) 0.037(2) 0.036(2) -0.0169(19) 0.0019(17) -0.0051(18)
O12 0.029(2) 0.034(2) 0.038(2) -0.0123(19) 0.0012(17) -0.0023(17)
O13 0.026(2) 0.034(2) 0.047(3) -0.015(2) -0.0094(18) -0.0041(17)
O14 0.026(2) 0.038(2) 0.040(2) -0.019(2) -0.0033(17) -0.0083(17)
O15 0.0251(19) 0.035(2) 0.044(2) -0.022(2) -0.0032(17) -0.0039(16)
O16 0.022(2) 0.044(2) 0.053(3) -0.028(2) 0.0038(18) -0.0097(17)
O17 0.114(5) 0.036(3) 0.115(5) -0.011(3) -0.081(4) -0.012(3)
O18 0.047(3) 0.034(2) 0.049(3) -0.021(2) -0.015(2) -0.0005(19)
O19 0.023(2) 0.041(2) 0.039(2) -0.015(2) 0.0003(17) -0.0051(17)
O20 0.024(2) 0.046(2) 0.039(2) -0.013(2) -0.0054(18) -0.0067(18)
O21 0.0216(19) 0.032(2) 0.042(2) -0.0099(19) 0.0008(17) -0.0046(16)
O22 0.030(2) 0.052(3) 0.047(3) -0.023(2) 0.0054(19) -0.015(2)
O23 0.026(2) 0.037(2) 0.041(3) -0.012(2) -0.0006(18) -0.0030(17)
O24 0.0225(19) 0.032(2) 0.038(2) -0.0174(19) -0.0022(16) -0.0030(16)
O25 0.0190(18) 0.029(2) 0.044(2) -0.0145(18) -0.0028(16) -0.0015(16)
O26 0.021(2) 0.042(2) 0.045(3) -0.021(2) -0.0006(18) 0.0011(17)
O27 0.025(2) 0.040(2) 0.034(2) -0.017(2) -0.0005(17) -0.0038(17)
O28 0.028(2) 0.052(3) 0.036(2) -0.019(2) 0.0001(18) -0.0022(19)
O29A 0.044(8) 0.040(3) 0.030(8) -0.022(5) 0.000(6) -0.003(4)
O29B 0.044(8) 0.040(3) 0.030(8) -0.022(5) 0.000(6) -0.003(4)
O30A 0.034(4) 0.032(8) 0.039(8) -0.010(7) -0.005(7) -0.008(5)
O30B 0.034(4) 0.032(8) 0.039(8) -0.010(7) -0.005(7) -0.008(5)
O31A 0.026(3) 0.058(8) 0.051(8) -0.030(6) 0.005(5) -0.007(5)
O31B 0.026(3) 0.058(8) 0.051(8) -0.030(6) 0.005(5) -0.007(5)
O32A 0.042(3) 0.057(10) 0.060(10) -0.025(8) -0.003(4) -0.011(4)
O32B 0.042(3) 0.057(10) 0.060(10) -0.025(8) -0.003(4) -0.011(4)
O33 0.032(2) 0.033(2) 0.047(3) -0.021(2) 0.0026(18) -0.0046(17)
O34 0.029(2) 0.031(2) 0.039(2) -0.0148(19) -0.0031(17) -0.0039(16)
O35 0.041(3) 0.057(3) 0.049(3) -0.014(2) -0.003(2) -0.006(2)
O36 0.039(3) 0.065(4) 0.089(4) -0.015(3) -0.004(3) -0.006(3)
O37 0.025(2) 0.047(3) 0.043(3) -0.021(2) -0.0019(18) -0.0025(18)
C1 0.019(3) 0.029(3) 0.035(3) -0.015(3) -0.002(2) -0.002(2)
C2 0.019(3) 0.035(3) 0.026(3) -0.012(2) 0.001(2) -0.006(2)
C3 0.017(2) 0.030(3) 0.035(3) -0.014(3) -0.004(2) -0.003(2)
C4 0.021(3) 0.030(3) 0.032(3) -0.014(3) -0.002(2) -0.005(2)
C5 0.013(2) 0.031(3) 0.033(3) -0.012(2) -0.001(2) -0.004(2)
C6 0.016(2) 0.036(3) 0.032(3) -0.016(3) 0.001(2) -0.004(2)
C7 0.019(3) 0.027(3) 0.035(3) -0.012(2) -0.002(2) -0.005(2)
C8 0.019(3) 0.030(3) 0.033(3) -0.016(2) -0.002(2) -0.003(2)
C9 0.019(3) 0.031(3) 0.033(3) -0.015(3) 0.000(2) -0.003(2)
C10 0.020(3) 0.029(3) 0.029(3) -0.015(2) 0.004(2) -0.001(2)
C11 0.017(2) 0.027(3) 0.035(3) -0.016(2) 0.000(2) -0.002(2)
C12 0.017(3) 0.033(3) 0.031(3) -0.012(3) -0.004(2) 0.001(2)
C13 0.016(3) 0.034(3) 0.036(3) -0.016(3) -0.002(2) -0.002(2)
C14 0.019(3) 0.027(3) 0.031(3) -0.012(2) 0.000(2) -0.004(2)
C15 0.019(3) 0.023(3) 0.038(3) -0.015(2) -0.005(2) -0.002(2)
C16 0.022(3) 0.032(3) 0.028(3) -0.015(2) 0.000(2) -0.001(2)
C17 0.021(3) 0.023(3) 0.037(3) -0.014(2) -0.003(2) -0.003(2)
C18 0.016(2) 0.028(3) 0.035(3) -0.012(2) -0.003(2) -0.002(2)
C19 0.016(2) 0.028(3) 0.032(3) -0.012(2) -0.001(2) -0.004(2)
C20 0.018(2) 0.028(3) 0.031(3) -0.014(2) -0.002(2) -0.004(2)
C21 0.016(2) 0.028(3) 0.032(3) -0.014(2) -0.002(2) -0.002(2)
C22 0.019(3) 0.027(3) 0.036(3) -0.018(3) 0.001(2) 0.001(2)
C23 0.018(3) 0.031(3) 0.035(3) -0.016(3) -0.001(2) -0.003(2)
C24 0.018(3) 0.032(3) 0.030(3) -0.014(3) 0.004(2) -0.003(2)
C25 0.022(3) 0.030(3) 0.029(3) -0.015(2) 0.004(2) -0.007(2)
C26 0.017(2) 0.034(3) 0.032(3) -0.015(3) 0.001(2) -0.006(2)
C27 0.018(3) 0.034(3) 0.034(3) -0.019(3) -0.001(2) -0.006(2)
C28 0.022(3) 0.026(3) 0.035(3) -0.015(2) -0.002(2) -0.004(2)
C29 0.015(2) 0.031(3) 0.037(3) -0.019(3) 0.000(2) -0.004(2)
C30 0.019(3) 0.028(3) 0.039(3) -0.019(3) 0.000(2) -0.002(2)
C31 0.023(3) 0.034(3) 0.043(4) -0.018(3) -0.005(3) -0.005(2)
C32 0.022(3) 0.042(4) 0.052(4) -0.024(3) 0.004(3) -0.002(2)
C33 0.021(3) 0.032(3) 0.047(4) -0.015(3) -0.005(3) -0.005(2)
C34 0.033(3) 0.044(4) 0.046(4) -0.019(3) -0.004(3) -0.017(3)
C35 0.024(3) 0.032(3) 0.035(3) -0.018(3) 0.000(2) -0.006(2)
C36 0.026(3) 0.039(3) 0.042(4) -0.019(3) -0.007(3) 0.002(2)
C37 0.023(3) 0.039(3) 0.041(3) -0.019(3) 0.003(3) -0.010(2)
C38 0.058(5) 0.037(4) 0.076(6) -0.016(4) -0.037(4) -0.002(3)
C39 0.030(3) 0.032(3) 0.039(3) -0.011(3) -0.006(3) -0.003(2)
C40 0.029(3) 0.045(4) 0.048(4) -0.025(3) 0.003(3) -0.008(3)
C41 0.032(3) 0.037(3) 0.032(3) -0.016(3) -0.001(2) -0.009(3)
C42 0.051(4) 0.036(3) 0.036(4) -0.016(3) 0.006(3) -0.008(3)
C43 0.027(3) 0.037(3) 0.036(3) -0.018(3) -0.002(2) -0.002(2)
C44 0.029(3) 0.036(3) 0.042(4) -0.014(3) -0.012(3) -0.004(2)
C45 0.029(3) 0.029(3) 0.045(4) -0.015(3) -0.001(3) -0.004(2)
C46 0.023(3) 0.050(4) 0.074(5) -0.039(4) 0.000(3) -0.008(3)
C47 0.033(3) 0.037(3) 0.043(4) -0.015(3) -0.006(3) -0.002(3)
C48 0.076(5) 0.043(4) 0.061(5) -0.025(4) -0.034(4) 0.000(4)
C49 0.036(3) 0.034(3) 0.039(3) -0.017(3) 0.000(3) -0.009(3)
C50 0.029(3) 0.046(4) 0.031(3) -0.011(3) 0.002(2) -0.008(3)
C51 0.022(3) 0.039(3) 0.041(4) -0.016(3) -0.004(3) -0.001(2)
C52 0.038(4) 0.073(5) 0.068(5) -0.046(5) 0.008(4) -0.021(4)
C53 0.029(3) 0.026(3) 0.041(4) -0.013(3) -0.008(3) 0.000(2)
C54 0.025(3) 0.040(4) 0.043(4) -0.006(3) 0.001(3) -0.002(3)
C55 0.021(3) 0.043(4) 0.042(4) -0.013(3) -0.003(2) -0.001(2)
C56 0.023(3) 0.034(3) 0.043(4) -0.018(3) -0.001(3) -0.005(2)
C57 0.028(3) 0.041(3) 0.042(4) -0.022(3) -0.002(3) -0.002(3)
C58 0.029(3) 0.050(4) 0.041(4) -0.019(3) 0.004(3) -0.008(3)
C59A 0.046(5) 0.071(9) 0.065(9) -0.032(8) -0.003(6) -0.021(6)
C59B 0.046(5) 0.071(9) 0.065(9) -0.032(8) -0.003(6) -0.021(6)
C60A 0.050(5) 0.098(9) 0.085(9) -0.065(7) -0.011(6) -0.002(6)
C60B 0.050(5) 0.098(9) 0.085(9) -0.065(7) -0.011(6) -0.002(6)
C61A 0.088(11) 0.033(5) 0.093(13) -0.024(7) -0.054(10) 0.002(8)
C61B 0.088(11) 0.033(5) 0.093(13) -0.024(7) -0.054(10) 0.002(8)
C62A 0.041(8) 0.042(4) 0.046(9) -0.024(5) -0.007(7) 0.003(4)
C62B 0.041(8) 0.042(4) 0.046(9) -0.024(5) -0.007(7) 0.003(4)
C63 0.042(4) 0.053(4) 0.061(5) -0.018(4) -0.004(4) -0.005(3)
C64 0.050(4) 0.062(5) 0.060(5) -0.019(4) -0.004(4) 0.003(4)
C65 0.129(8) 0.039(4) 0.043(4) -0.019(4) 0.009(5) -0.023(5)
C66 0.029(3) 0.038(3) 0.049(4) -0.024(3) -0.003(3) -0.006(3)
F5A 0.077(5) 0.200(10) 0.231(11) -0.050(8) 0.060(6) -0.045(6)
F5B 0.158(7) 0.081(4) 0.119(6) -0.020(4) 0.072(5) -0.005(4)
F5C 0.189(9) 0.151(8) 0.134(7) -0.071(6) 0.054(6) -0.031(7)
O38 0.109(6) 0.073(5) 0.200(10) -0.042(6) 0.050(6) 0.011(5)
O39 0.075(4) 0.070(5) 0.114(6) -0.016(4) 0.037(4) -0.004(4)
C67 0.072(6) 0.047(5) 0.120(9) -0.015(6) 0.036(6) 0.019(5)
C68 0.099(9) 0.096(9) 0.137(12) -0.044(9) 0.077(8) -0.004(7)
C69 0.070(6) 0.094(7) 0.064(6) -0.049(5) -0.012(5) 0.013(5)
C70 0.050(5) 0.150(11) 0.096(8) -0.085(8) -0.015(5) 0.000(6)
C71 0.068(6) 0.122(9) 0.100(8) -0.067(8) 0.005(6) -0.028(6)
C72 0.079(6) 0.092(7) 0.058(5) -0.033(5) 0.000(5) -0.017(5)
C73 0.046(4) 0.083(6) 0.072(6) -0.041(5) -0.007(4) -0.004(4)
C74 0.054(5) 0.086(6) 0.065(5) -0.043(5) 0.003(4) -0.015(4)
C75 0.169(13) 0.101(9) 0.084(8) -0.039(7) -0.026(8) 0.012(9)

loop_
_atom_type_symbol
_atom_type_description
_atom_type_scat_dispersion_real
_atom_type_scat_dispersion_imag
_atom_type_scat_source
C C 0.0181 0.0091 'International Tables Vol C Tables 4.2.6.8 and 6.1.1.4'
H H 0.0000 0.0000 'International Tables Vol C Tables 4.2.6.8 and 6.1.1.4'
Cu Cu -1.9646 0.5888 'International Tables Vol C Tables 4.2.6.8 and 6.1.1.4'
F F 0.0727 0.0534 'International Tables Vol C Tables 4.2.6.8 and 6.1.1.4'
O O 0.0492 0.0322 'International Tables Vol C Tables 4.2.6.8 and 6.1.1.4'
S S 0.3331 0.5567 'International Tables Vol C Tables 4.2.6.8 and 6.1.1.4'

loop_
_geom_angle_atom_site_label_1
_geom_angle_atom_site_label_2
_geom_angle_atom_site_label_3
_geom_angle
_geom_angle_site_symmetry_1
_geom_angle_site_symmetry_3
_geom_angle_publ_flag
O1 Cu1 O6 93.14(17) . . ?
O1 Cu1 O21 95.05(17) . . ?
O1 Cu1 C1 152.7(2) . 2_666 ?
O1 Cu1 C2 111.8(2) . 2_666 ?
O6 Cu1 O21 88.33(16) . . ?
O6 Cu1 C1 113.2(2) . 2_666 ?
O6 Cu1 C2 154.6(2) . 2_666 ?
C1 Cu1 O21 92.81(19) 2_666 . ?
C1 Cu1 C2 41.4(2) 2_666 2_666 ?
C2 Cu1 O21 94.05(18) 2_666 . ?
O2 Cu2 O3 95.15(17) . . ?
O2 Cu2 O7 91.61(16) . . ?
O2 Cu2 C3 112.8(2) . . ?
O2 Cu2 C4 153.5(2) . . ?
O3 Cu2 O7 91.64(15) . . ?
O3 Cu2 C3 151.5(2) . . ?
O3 Cu2 C4 110.3(2) . . ?
C3 Cu2 O7 93.21(18) . . ?
C3 Cu2 C4 41.2(2) . . ?
C4 Cu2 O7 94.76(18) . . ?
O4 Cu3 O25 86.87(15) . . ?
O4 Cu3 C5 110.59(19) . . ?
O4 Cu3 C6 151.32(19) . . ?
O5 Cu3 O4 95.06(16) . . ?
O5 Cu3 O25 88.45(15) . . ?
O5 Cu3 C5 153.8(2) . . ?
O5 Cu3 C6 113.12(19) . . ?
C5 Cu3 O25 98.08(18) . . ?
C5 Cu3 C6 40.9(2) . . ?
C6 Cu3 O25 98.62(19) . . ?
O9 Cu4 O7 87.99(16) . . ?
O9 Cu4 O14 97.81(17) . . ?
O9 Cu4 C7 151.94(19) . . ?
O9 Cu4 C8 110.17(19) . . ?
O14 Cu4 O7 94.54(15) . . ?
O14 Cu4 C7 109.68(19) . . ?
O14 Cu4 C8 151.11(19) . . ?
C7 Cu4 O7 95.18(18) . . ?
C8 Cu4 O7 93.52(19) . . ?
C8 Cu4 C7 41.9(2) . . ?
O10 Cu5 O37 82.81(16) . 2_666 ?
O10 Cu5 C9 109.3(2) . . ?
O10 Cu5 C10 150.4(2) . . ?
O11 Cu5 O10 100.19(17) . . ?
O11 Cu5 O37 88.35(16) . 2_666 ?
O11 Cu5 C9 150.1(2) . . ?
O11 Cu5 C10 108.8(2) . . ?
C9 Cu5 O37 99.78(18) . 2_666 ?
C9 Cu5 C10 41.4(2) . . ?
C10 Cu5 O37 103.74(18) . 2_666 ?
O12 Cu6 O24 90.47(15) . . ?
O12 Cu6 C11 112.18(19) . 2_666 ?
O12 Cu6 C12 153.37(19) . 2_666 ?
O13 Cu6 O12 97.17(17) . . ?
O13 Cu6 O24 87.59(15) . . ?
O13 Cu6 C11 150.3(2) . 2_666 ?
O13 Cu6 C12 108.80(19) . 2_666 ?
C11 Cu6 O24 96.53(17) 2_666 . ?
C11 Cu6 C12 41.5(2) 2_666 2_666 ?
C12 Cu6 O24 96.30(19) 2_666 . ?
O15 Cu7 O21 93.49(15) 2_666 2_666 ?
O15 Cu7 C13 150.2(2) 2_666 . ?
O15 Cu7 C14 108.7(2) 2_666 . ?
O20 Cu7 O15 96.95(17) . 2_666 ?
O20 Cu7 O21 87.87(16) . 2_666 ?
O20 Cu7 C13 112.4(2) . . ?
O20 Cu7 C14 154.1(2) . . ?
C13 Cu7 O21 92.13(18) . 2_666 ?
C14 Cu7 O21 94.35(18) . 2_666 ?
C14 Cu7 C13 41.7(2) . . ?
O16 Cu8 O17 91.8(2) . 2_666 ?
O16 Cu8 O31A 93.4(5) . 2_666 ?
O16 Cu8 O31B 88.4(5) . 2_666 ?
O16 Cu8 C15 104.64(19) . . ?
O16 Cu8 C16 145.81(19) . . ?
O17 Cu8 O31A 95.7(4) 2_666 2_666 ?
O17 Cu8 C16 117.1(2) 2_666 . ?
O31B Cu8 O17 81.6(4) 2_666 2_666 ?
O31B Cu8 O31A 15.1(5) 2_666 2_666 ?
O31B Cu8 C15 125.9(4) 2_666 . ?
O31B Cu8 C16 112.3(4) 2_666 . ?
C15 Cu8 O17 147.5(2) . 2_666 ?
C15 Cu8 O31A 110.8(4) . 2_666 ?
C15 Cu8 C16 41.2(2) . . ?
C16 Cu8 O31A 100.9(4) . 2_666 ?
O18 Cu9 O19 94.66(19) . . ?
O18 Cu9 O24 88.46(16) . . ?
O18 Cu9 C17 116.2(2) . 2_666 ?
O18 Cu9 C18 156.5(2) . 2_666 ?
O19 Cu9 O24 92.38(15) . . ?
O19 Cu9 C17 147.89(19) . 2_666 ?
C17 Cu9 O24 96.97(18) 2_666 . ?
C18 Cu9 O19 107.2(2) 2_666 . ?
C18 Cu9 O24 98.85(18) 2_666 . ?
C18 Cu9 C17 41.0(2) 2_666 2_666 ?
S4 Cu10 O24 78.02(10) . . ?
S4 Cu10 O25 78.31(10) . . ?
O25 Cu10 O24 156.15(13) . . ?
O33 Cu10 S4 97.08(13) . . ?
O33 Cu10 O24 93.18(15) . . ?
O33 Cu10 O25 86.88(15) . . ?
O33 Cu10 C20 147.00(19) . . ?
C19 Cu10 S4 157.41(17) . . ?
C19 Cu10 O24 98.69(18) . . ?
C19 Cu10 O25 104.28(18) . . ?
C19 Cu10 O33 105.5(2) . . ?
C19 Cu10 C20 41.7(2) . . ?
C20 Cu10 S4 115.87(15) . . ?
C20 Cu10 O24 95.32(18) . . ?
C20 Cu10 O25 97.54(17) . . ?
O27 Cu11 C21 148.2(2) . 2_666 ?
O34 Cu11 O27 102.64(16) . . ?
O34 Cu11 C21 108.87(19) . 2_666 ?
O34 Cu11 C22 149.9(2) . 2_666 ?
C22 Cu11 O27 107.4(2) 2_666 . ?
C22 Cu11 C21 41.2(2) 2_666 2_666 ?
O28 Cu12 O29A 109.2(6) . . ?
O28 Cu12 O29B 99.9(6) . . ?
O28 Cu12 O37 85.95(16) . . ?
O28 Cu12 C23 108.2(2) . 2_666 ?
O28 Cu12 C24 150.2(2) . 2_666 ?
O29A Cu12 O37 96.2(5) . . ?
O29A Cu12 C24 99.0(6) . 2_666 ?
O29B Cu12 O37 87.7(4) . . ?
C23 Cu12 O29B 149.5(6) 2_666 . ?
C23 Cu12 O37 105.5(2) 2_666 . ?
C23 Cu12 C24 42.0(2) 2_666 2_666 ?
C24 Cu12 O29B 109.2(6) 2_666 . ?
C24 Cu12 O37 100.99(19) 2_666 . ?
S2 Cu13 O14 85.97(11) . . ?
O8 Cu13 S2 164.95(13) . . ?
O8 Cu13 O14 109.05(16) . . ?
S3 Cu14 O19 85.49(11) . . ?
O23 Cu14 S3 162.97(14) . . ?
O23 Cu14 O19 111.53(17) . . ?
S5 Cu15 O27 88.61(11) . . ?
O26 Cu15 S5 157.88(13) . . ?
O26 Cu15 O27 113.37(16) . . ?
S1 Cu16 O15 86.81(11) . . ?
O22 Cu16 S1 160.12(14) . . ?
O22 Cu16 O15 112.42(16) . . ?
S7 Cu17 S6A 114.7(3) . . ?
S7 Cu17 S6B 110.8(3) . . ?
S7 Cu17 O34 77.63(11) . . ?
O30A Cu17 S6A 82.4(8) . . ?
O30A Cu17 S7 162.9(8) . . ?
O30A Cu17 O32A 89.2(15) . . ?
O30A Cu17 O34 85.5(8) . . ?
O30A Cu17 O35 91.6(10) . . ?
O30B Cu17 S6B 85.3(8) . . ?
O30B Cu17 S7 163.4(7) . . ?
O30B Cu17 O34 87.9(7) . . ?
O32A Cu17 S6A 90.7(8) . . ?
O32A Cu17 S7 91.2(9) . . ?
O32A Cu17 O34 81.8(9) . . ?
O32A Cu17 O35 171.3(8) . . ?
O32B Cu17 S6B 79.5(9) . . ?
O32B Cu17 S7 100.3(9) . . ?
O32B Cu17 O30B 86.3(14) . . ?
O32B Cu17 O34 84.7(9) . . ?
O32B Cu17 O35 170.8(12) . . ?
O34 Cu17 S6A 165.8(3) . . ?
O34 Cu17 S6B 163.1(3) . . ?
O35 Cu17 S6A 98.0(3) . . ?
O35 Cu17 S6B 105.3(3) . . ?
O35 Cu17 S7 85.49(15) . . ?
O35 Cu17 O30B 86.3(9) . . ?
O35 Cu17 O34 89.64(18) . . ?
C34 S1 Cu16 105.2(2) . . ?
C34 S1 C46 100.7(3) . . ?
C46 S1 Cu16 97.9(2) . . ?
C36 S2 Cu13 102.7(2) . . ?
C44 S2 Cu13 98.83(19) . . ?
C44 S2 C36 101.1(3) . . ?
C42 S3 Cu14 99.5(2) . . ?
C50 S3 Cu14 99.3(2) . . ?
C50 S3 C42 101.8(3) . . ?
C54 S4 Cu10 94.2(2) . . ?
C54 S4 C55 102.6(3) . . ?
C55 S4 Cu10 95.6(2) . . ?
C32 S5 Cu15 99.8(2) . . ?
C58 S5 Cu15 97.9(2) . . ?
C58 S5 C32 101.0(3) . . ?
C60A S6A Cu17 90.3(10) . . ?
C61A S6A Cu17 94.2(10) . . ?
C61A S6A C60A 107.2(12) . . ?
C60B S6B Cu17 92.3(10) . . ?
C61B S6B Cu17 92.0(10) . . ?
C61B S6B C60B 106.2(12) . . ?
C64 S7 Cu17 94.8(3) . . ?
C64 S7 C65 100.4(5) . . ?
C65 S7 Cu17 98.1(3) . . ?
C33 O1 Cu1 132.7(4) . . ?
C33 O2 Cu2 130.1(4) . . ?
C35 O3 Cu2 131.0(4) . . ?
C35 O4 Cu3 131.2(4) . . ?
C31 O5 Cu3 131.8(4) . . ?
C31 O6 Cu1 128.1(4) . . ?
Cu2 O7 Cu4 98.13(14) . . ?
C37 O7 Cu2 124.9(3) . . ?
C37 O7 Cu4 122.4(4) . . ?
C37 O8 Cu13 118.3(4) . . ?
C39 O9 Cu4 128.2(4) . . ?
C39 O10 Cu5 131.4(4) . . ?
C41 O11 Cu5 131.6(4) . . ?
C41 O12 Cu6 130.1(4) . . ?
C43 O13 Cu6 131.3(4) . . ?
Cu4 O14 Cu13 111.42(18) . . ?
C43 O14 Cu4 131.8(4) . . ?
C43 O14 Cu13 114.2(3) . . ?
Cu7 O15 Cu16 111.54(17) 2_666 . ?
C45 O15 Cu7 131.4(4) . 2_666 ?
C45 O15 Cu16 113.8(3) . . ?
C45 O16 Cu8 131.5(4) . . ?
C47 O17 Cu8 138.5(5) . 2_666 ?
C47 O18 Cu9 122.6(4) . . ?
Cu9 O19 Cu14 112.64(17) . . ?
C49 O19 Cu9 133.0(4) . . ?
C49 O19 Cu14 114.3(4) . . ?
C49 O20 Cu7 129.6(4) . . ?
Cu1 O21 Cu7 97.88(15) . 2_666 ?
C51 O21 Cu1 121.5(4) . . ?
C51 O21 Cu7 125.4(4) . 2_666 ?
C51 O22 Cu16 117.7(4) . . ?
C53 O23 Cu14 120.8(4) . . ?
Cu6 O24 Cu10 99.33(15) . . ?
Cu9 O24 Cu6 93.96(13) . . ?
Cu9 O24 Cu10 94.66(14) . . ?
C53 O24 Cu6 119.3(3) . . ?
C53 O24 Cu9 131.3(4) . . ?
C53 O24 Cu10 111.9(3) . . ?
Cu3 O25 Cu10 99.78(14) . . ?
C56 O25 Cu3 127.3(3) . . ?
C56 O25 Cu10 109.9(4) . . ?
C56 O26 Cu15 116.1(4) . . ?
Cu11 O27 Cu15 114.02(18) . . ?
C57 O27 Cu11 130.2(4) . . ?
C57 O27 Cu15 113.7(3) . . ?
C57 O28 Cu12 131.2(4) . . ?
C62A O29A Cu12 109.7(17) . . ?
C62B O29B Cu12 104.4(16) . . ?
C62A O30A Cu17 126(2) . . ?
C62B O30B Cu17 121(2) . . ?
C59B O31B Cu8 133.0(15) . 2_666 ?
C59A O32A Cu17 121(3) . . ?
C59B O32B Cu17 122(3) . . ?
C66 O33 Cu10 132.8(4) . . ?
Cu11 O34 Cu17 107.20(18) . . ?
C66 O34 Cu11 129.1(4) . . ?
C66 O34 Cu17 111.3(4) . . ?
C63 O35 Cu17 118.2(5) . . ?
Cu12 O37 Cu5 97.09(15) . 2_666 ?
C2 C1 Cu1 69.4(3) . 2_666 ?
C2 C1 C6 119.9(5) . 2_666 ?
C2 C1 C26 119.6(5) . . ?
C6 C1 Cu1 113.7(4) 2_666 2_666 ?
C26 C1 Cu1 121.6(4) . 2_666 ?
C26 C1 C6 108.4(5) . 2_666 ?
C1 C2 Cu1 69.1(3) . 2_666 ?
C1 C2 C3 119.7(5) . 2_666 ?
C1 C2 C14 119.2(5) . . ?
C3 C2 Cu1 116.9(4) 2_666 2_666 ?
C14 C2 Cu1 119.7(4) . 2_666 ?
C14 C2 C3 108.2(4) . 2_666 ?
C2 C3 Cu2 115.6(3) 2_666 . ?
C4 C3 Cu2 69.7(3) . . ?
C4 C3 C2 120.1(5) . 2_666 ?
C4 C3 C27 120.0(5) . . ?
C27 C3 Cu2 122.0(4) . . ?
C27 C3 C2 106.5(4) . 2_666 ?
C3 C4 Cu2 69.1(3) . . ?
C3 C4 C5 120.5(5) . . ?
C3 C4 C7 120.4(5) . . ?
C5 C4 Cu2 116.0(3) . . ?
C7 C4 Cu2 119.3(4) . . ?
C7 C4 C5 107.7(5) . . ?
C4 C5 Cu3 114.1(3) . . ?
C6 C5 Cu3 69.6(3) . . ?
C6 C5 C4 119.3(5) . . ?
C6 C5 C20 120.5(5) . . ?
C20 C5 Cu3 121.6(4) . . ?
C20 C5 C4 107.8(4) . . ?
C1 C6 Cu3 115.2(4) 2_666 . ?
C5 C6 Cu3 69.5(3) . . ?
C5 C6 C1 120.4(5) . 2_666 ?
C5 C6 C22 120.3(5) . 2_666 ?
C22 C6 Cu3 122.1(4) 2_666 . ?
C22 C6 C1 106.4(5) 2_666 2_666 ?
C4 C7 Cu4 118.9(4) . . ?
C4 C7 C12 109.3(5) . 2_666 ?
C8 C7 Cu4 68.9(3) . . ?
C8 C7 C4 118.9(5) . . ?
C8 C7 C12 119.8(5) . 2_666 ?
C12 C7 Cu4 116.3(4) 2_666 . ?
C7 C8 Cu4 69.2(3) . . ?
C7 C8 C9 119.7(5) . . ?
C7 C8 C28 119.1(5) . . ?
C9 C8 Cu4 116.0(4) . . ?
C28 C8 Cu4 122.2(4) . . ?
C28 C8 C9 107.1(4) . . ?
C8 C9 Cu5 116.6(4) . . ?
C8 C9 C24 107.5(5) . . ?
C10 C9 Cu5 70.5(3) . . ?
C10 C9 C8 120.2(5) . . ?
C10 C9 C24 118.7(5) . . ?
C24 C9 Cu5 120.0(4) . . ?
C9 C10 Cu5 68.1(3) . . ?
C9 C10 C11 120.2(5) . 2_666 ?
C9 C10 C25 120.0(5) . . ?
C11 C10 Cu5 114.5(4) 2_666 . ?
C25 C10 Cu5 122.8(4) . . ?
C25 C10 C11 107.3(4) . 2_666 ?
C10 C11 Cu6 115.6(4) 2_666 2_666 ?
C10 C11 C18 107.9(4) 2_666 . ?
C12 C11 Cu6 69.8(3) . 2_666 ?
C12 C11 C10 119.3(5) . 2_666 ?
C12 C11 C18 120.1(5) . . ?
C18 C11 Cu6 120.4(4) . 2_666 ?
C7 C12 Cu6 116.4(4) 2_666 2_666 ?
C7 C12 C20 107.4(5) 2_666 2_666 ?
C11 C12 Cu6 68.6(3) . 2_666 ?
C11 C12 C7 120.7(5) . 2_666 ?
C11 C12 C20 119.5(5) . 2_666 ?
C20 C12 Cu6 120.5(4) 2_666 2_666 ?
C14 C13 Cu7 67.1(3) . . ?
C14 C13 C18 120.2(5) . 2_666 ?
C14 C13 C25 119.1(5) . . ?
C18 C13 Cu7 115.7(4) 2_666 . ?
C25 C13 Cu7 122.9(4) . . ?
C25 C13 C18 107.7(4) . 2_666 ?
C2 C14 Cu7 119.4(4) . . ?
C2 C14 C15 107.2(5) . 2_666 ?
C13 C14 Cu7 71.2(3) . . ?
C13 C14 C2 119.6(5) . . ?
C13 C14 C15 119.3(4) . 2_666 ?
C15 C14 Cu7 117.0(4) 2_666 . ?
C14 C15 Cu8 116.1(4) 2_666 . ?
C16 C15 Cu8 70.3(3) . . ?
C16 C15 C14 119.8(5) . 2_666 ?
C27 C15 Cu8 119.4(4) . . ?
C27 C15 C14 107.7(4) . 2_666 ?
C27 C15 C16 120.0(5) . . ?
C15 C16 Cu8 68.5(3) . . ?
C15 C16 C17 120.3(5) . . ?
C15 C16 C30 118.0(5) . . ?
C17 C16 Cu8 117.3(4) . . ?
C30 C16 Cu8 120.0(4) . . ?
C30 C16 C17 108.4(5) . . ?
C16 C17 Cu9 118.8(4) . 2_666 ?
C18 C17 Cu9 66.8(3) . 2_666 ?
C18 C17 C16 119.7(5) . . ?
C18 C17 C19 120.5(5) . 2_666 ?
C19 C17 Cu9 121.0(4) 2_666 2_666 ?
C19 C17 C16 106.4(5) 2_666 . ?
C11 C18 Cu9 117.6(4) . 2_666 ?
C11 C18 C13 107.0(4) . 2_666 ?
C13 C18 Cu9 116.2(4) 2_666 2_666 ?
C17 C18 Cu9 72.1(3) . 2_666 ?
C17 C18 C11 120.3(4) . . ?
C17 C18 C13 120.6(5) . 2_666 ?
C17 C19 Cu10 117.1(4) 2_666 . ?
C17 C19 C21 108.6(4) 2_666 2_666 ?
C20 C19 Cu10 72.1(3) . . ?
C20 C19 C17 119.6(5) . 2_666 ?
C20 C19 C21 120.1(5) . 2_666 ?
C21 C19 Cu10 115.4(3) 2_666 . ?
C5 C20 Cu10 117.8(4) . . ?
C5 C20 C12 107.8(4) . 2_666 ?
C12 C20 Cu10 121.5(4) 2_666 . ?
C19 C20 Cu10 66.1(3) . . ?
C19 C20 C5 119.1(5) . . ?
C19 C20 C12 120.0(4) . 2_666 ?
C19 C21 Cu11 118.3(3) 2_666 2_666 ?
C22 C21 Cu11 67.4(3) . 2_666 ?
C22 C21 C19 120.1(5) . 2_666 ?
C22 C21 C30 120.0(5) . . ?
C30 C21 Cu11 120.4(4) . 2_666 ?
C30 C21 C19 106.9(4) . 2_666 ?
C6 C22 Cu11 117.4(4) 2_666 2_666 ?
C21 C22 Cu11 71.5(3) . 2_666 ?
C21 C22 C6 119.9(5) . 2_666 ?
C21 C22 C23 118.9(5) . . ?
C23 C22 Cu11 116.5(4) . 2_666 ?
C23 C22 C6 108.8(5) . 2_666 ?
C22 C23 Cu12 116.0(4) . 2_666 ?
C24 C23 Cu12 69.1(3) . 2_666 ?
C24 C23 C22 120.0(5) . . ?
C24 C23 C26 119.0(5) . . ?
C26 C23 Cu12 121.9(4) . 2_666 ?
C26 C23 C22 107.3(5) . . ?
C9 C24 Cu12 118.5(4) . 2_666 ?
C23 C24 Cu12 69.0(3) . 2_666 ?
C23 C24 C9 119.8(5) . . ?
C23 C24 C29 118.9(5) . . ?
C29 C24 Cu12 119.9(4) . 2_666 ?
C29 C24 C9 107.2(4) . . ?
C13 C25 C10 109.9(5) . . ?
C26 C25 C10 120.9(5) . . ?
C26 C25 C13 121.5(5) . . ?
C1 C26 C23 108.9(5) . . ?
C25 C26 C1 120.9(5) . . ?
C25 C26 C23 121.3(5) . . ?
C15 C27 C3 110.4(5) . . ?
C28 C27 C3 119.7(5) . . ?
C28 C27 C15 120.6(5) . . ?
C27 C28 C8 121.7(5) . . ?
C27 C28 C29 120.0(5) . . ?
C29 C28 C8 109.1(5) . . ?
C28 C29 C24 108.9(5) . . ?
C30 C29 C24 121.3(5) . . ?
C30 C29 C28 120.7(5) . . ?
C16 C30 C21 109.6(5) . . ?
C29 C30 C16 120.7(5) . . ?
C29 C30 C21 120.7(5) . . ?
O5 C31 C32 117.8(5) . . ?
O6 C31 O5 126.5(5) . . ?
O6 C31 C32 115.7(5) . . ?
C31 C32 S5 115.1(4) . . ?
O1 C33 C34 117.0(5) . . ?
O2 C33 O1 126.9(5) . . ?
O2 C33 C34 116.1(5) . . ?
C33 C34 S1 114.6(4) . . ?
O3 C35 C36 118.1(5) . . ?
O4 C35 O3 125.9(5) . . ?
O4 C35 C36 116.0(5) . . ?
C35 C36 S2 117.1(4) . . ?
O7 C37 O8 129.0(6) . . ?
O7 C37 C38 116.0(5) . . ?
O8 C37 C38 115.0(5) . . ?
F1A C38 F1C 101.2(8) . . ?
F1A C38 C37 112.2(7) . . ?
F1B C38 F1A 104.8(10) . . ?
F1B C38 F1C 107.8(9) . . ?
F1B C38 C37 117.3(6) . . ?
F1C C38 C37 112.2(6) . . ?
O9 C39 O10 129.6(6) . . ?
O9 C39 C40 114.5(5) . . ?
O10 C39 C40 115.9(5) . . ?
F2A C40 F2B 107.7(6) . . ?
F2A C40 F2C 108.0(6) . . ?
F2A C40 C39 112.3(5) . . ?
F2B C40 C39 112.1(5) . . ?
F2C C40 F2B 103.2(5) . . ?
F2C C40 C39 113.1(5) . . ?
O11 C41 O12 126.4(6) . . ?
O11 C41 C42 114.9(5) . . ?
O12 C41 C42 118.6(5) . . ?
C41 C42 S3 117.4(4) . . ?
O13 C43 O14 126.4(5) . . ?
O13 C43 C44 115.2(5) . . ?
O14 C43 C44 118.4(5) . . ?
C43 C44 S2 116.7(4) . . ?
O15 C45 C46 118.6(5) . . ?
O16 C45 O15 126.6(5) . . ?
O16 C45 C46 114.7(5) . . ?
C45 C46 S1 116.7(4) . . ?
O17 C47 O18 130.1(6) . . ?
O17 C47 C48 113.7(6) . . ?
O18 C47 C48 116.1(5) . . ?
F4A C48 F4B 110.0(7) . . ?
F4A C48 F4C 109.3(7) . . ?
F4A C48 C47 112.5(7) . . ?
F4B C48 C47 108.2(6) . . ?
F4C C48 F4B 103.0(6) . . ?
F4C C48 C47 113.3(6) . . ?
O19 C49 C50 119.1(5) . . ?
O20 C49 O19 125.7(6) . . ?
O20 C49 C50 115.1(5) . . ?
C49 C50 S3 117.7(4) . . ?
O21 C51 O22 128.3(6) . . ?
O21 C51 C52 115.6(5) . . ?
O22 C51 C52 116.0(5) . . ?
F3A C52 C51 111.8(6) . . ?
F3B C52 F3A 102.3(6) . . ?
F3B C52 C51 111.5(6) . . ?
F3C C52 F3A 110.1(8) . . ?
F3C C52 F3B 105.9(8) . . ?
F3C C52 C51 114.4(6) . . ?
O23 C53 O24 125.4(5) . . ?
O23 C53 C54 115.0(5) . . ?
O24 C53 C54 119.6(5) . . ?
C53 C54 S4 111.7(4) . . ?
C56 C55 S4 112.1(4) . . ?
O25 C56 C55 121.4(5) . . ?
O26 C56 O25 124.3(6) . . ?
O26 C56 C55 114.3(5) . . ?
O27 C57 C58 119.5(5) . . ?
O28 C57 O27 127.0(5) . . ?
O28 C57 C58 113.4(6) . . ?
C57 C58 S5 117.7(5) . . ?
O31A C59A C60A 97.7(14) . . ?
O32A C59A O31A 124(3) . . ?
O32A C59A C60A 118(2) . . ?
O31B C59B C60B 104.1(15) . . ?
O32B C59B O31B 115(2) . . ?
O32B C59B C60B 106(2) . . ?
C59A C60A S6A 118.9(14) . . ?
C59B C60B S6B 94.3(13) . . ?
C62A C61A S6A 102.1(14) . . ?
C62B C61B S6B 117.7(13) . . ?
O29A C62A C61A 103.9(17) . . ?
O30A C62A O29A 128(2) . . ?
O30A C62A C61A 118(2) . . ?
O29B C62B C61B 118(2) . . ?
O30B C62B O29B 121(2) . . ?
O30B C62B C61B 113(2) . . ?
O35 C63 C64 121.5(7) . . ?
O36 C63 O35 123.4(7) . . ?
O36 C63 C64 115.1(7) . . ?
C63 C64 S7 114.4(6) . . ?
C66 C65 S7 116.7(5) . . ?
O33 C66 O34 127.8(6) . . ?
O33 C66 C65 114.5(6) . . ?
O34 C66 C65 117.6(6) . . ?
O38 C67 O39 128.7(11) . . ?
O38 C67 C68 115.5(9) . . ?
O39 C67 C68 115.4(9) . . ?
F5A C68 F5B 106.9(13) . . ?
F5A C68 F5C 101.9(10) . . ?
F5A C68 C67 117.1(15) . . ?
F5B C68 F5C 105.8(15) . . ?
F5B C68 C67 115.3(8) . . ?
F5C C68 C67 108.5(13) . . ?
C70 C69 C74 120.0 . . ?
C70 C69 C75 117.5(8) . . ?
C74 C69 C75 122.5(8) . . ?
C69 C70 C71 120.0 . . ?
C72 C71 C70 120.0 . . ?
C73 C72 C71 120.0 . . ?
C74 C73 C72 120.0 . . ?
C73 C74 C69 120.0 . . ?

loop_
_geom_bond_atom_site_label_1
_geom_bond_atom_site_label_2
_geom_bond_distance
_geom_bond_site_symmetry_2
_geom_bond_publ_flag
Cu1 O1 1.945(4) . ?
Cu1 O6 1.969(4) . ?
Cu1 O21 2.279(4) . ?
Cu1 C1 2.015(5) 2_666 ?
Cu1 C2 2.019(5) 2_666 ?
Cu2 O2 1.958(4) . ?
Cu2 O3 1.964(4) . ?
Cu2 O7 2.264(4) . ?
Cu2 C3 2.008(5) . ?
Cu2 C4 2.017(5) . ?
Cu3 O4 1.992(4) . ?
Cu3 O5 1.977(4) . ?
Cu3 O25 2.245(4) . ?
Cu3 C5 2.027(5) . ?
Cu3 C6 2.028(5) . ?
Cu4 O7 2.270(4) . ?
Cu4 O9 1.955(4) . ?
Cu4 O14 1.966(4) . ?
Cu4 C7 2.009(6) . ?
Cu4 C8 2.006(5) . ?
Cu5 O10 1.987(4) . ?
Cu5 O11 1.937(4) . ?
Cu5 O37 2.299(4) 2_666 ?
Cu5 C9 1.999(6) . ?
Cu5 C10 2.031(5) . ?
Cu6 O12 1.967(4) . ?
Cu6 O13 1.957(4) . ?
Cu6 O24 2.353(4) . ?
Cu6 C11 2.004(5) 2_666 ?
Cu6 C12 2.020(6) 2_666 ?
Cu7 O15 1.981(4) 2_666 ?
Cu7 O20 1.929(4) . ?
Cu7 O21 2.301(4) 2_666 ?
Cu7 C13 2.039(5) . ?
Cu7 C14 1.983(5) . ?
Cu8 O16 1.982(4) . ?
Cu8 O17 2.035(5) 2_666 ?
Cu8 O31A 2.154(17) 2_666 ?
Cu8 O31B 2.020(17) 2_666 ?
Cu8 C15 2.027(5) . ?
Cu8 C16 2.050(6) . ?
Cu9 O18 1.945(4) . ?
Cu9 O19 1.980(4) . ?
Cu9 O24 2.319(4) . ?
Cu9 C17 2.043(6) 2_666 ?
Cu9 C18 1.974(5) 2_666 ?
Cu10 S4 2.3119(16) . ?
Cu10 O24 2.359(4) . ?
Cu10 O25 2.352(4) . ?
Cu10 O33 1.986(4) . ?
Cu10 C19 1.972(5) . ?
Cu10 C20 2.052(5) . ?
Cu11 O27 2.001(4) . ?
Cu11 O34 1.967(4) . ?
Cu11 C21 2.052(5) 2_666 ?
Cu11 C22 1.998(5) 2_666 ?
Cu12 O28 1.926(4) . ?
Cu12 O29A 1.95(3) . ?
Cu12 O29B 2.03(3) . ?
Cu12 O37 2.288(4) . ?
Cu12 C23 1.987(5) 2_666 ?
Cu12 C24 1.988(5) 2_666 ?
Cu13 S2 2.1879(17) . ?
Cu13 O8 1.919(4) . ?
Cu13 O14 2.291(4) . ?
Cu14 S3 2.1751(17) . ?
Cu14 O19 2.290(4) . ?
Cu14 O23 1.895(4) . ?
Cu15 S5 2.1713(18) . ?
Cu15 O26 1.903(4) . ?
Cu15 O27 2.219(4) . ?
Cu16 S1 2.1964(18) . ?
Cu16 O15 2.249(4) . ?
Cu16 O22 1.930(4) . ?
Cu17 S6A 2.53(2) . ?
Cu17 S6B 2.54(2) . ?
Cu17 S7 2.341(2) . ?
Cu17 O30A 1.86(3) . ?
Cu17 O30B 2.13(3) . ?
Cu17 O32A 1.99(4) . ?
Cu17 O32B 1.91(3) . ?
Cu17 O34 2.352(4) . ?
Cu17 O35 1.992(5) . ?
S1 C34 1.807(7) . ?
S1 C46 1.810(6) . ?
S2 C36 1.822(6) . ?
S2 C44 1.816(6) . ?
S3 C42 1.817(6) . ?
S3 C50 1.799(6) . ?
S4 C54 1.812(6) . ?
S4 C55 1.819(6) . ?
S5 C32 1.822(6) . ?
S5 C58 1.820(6) . ?
S6A C60A 1.842(13) . ?
S6A C61A 1.805(12) . ?
S6B C60B 1.850(13) . ?
S6B C61B 1.811(12) . ?
S7 C64 1.798(8) . ?
S7 C65 1.802(8) . ?
F1A C38 1.245(11) . ?
F1B C38 1.202(9) . ?
F1C C38 1.287(9) . ?
F2A C40 1.296(8) . ?
F2B C40 1.340(8) . ?
F2C C40 1.317(7) . ?
F3A C52 1.326(9) . ?
F3B C52 1.305(9) . ?
F3C C52 1.272(8) . ?
F4A C48 1.259(10) . ?
F4B C48 1.366(9) . ?
F4C C48 1.327(8) . ?
O1 C33 1.269(7) . ?
O2 C33 1.254(7) . ?
O3 C35 1.257(7) . ?
O4 C35 1.255(7) . ?
O5 C31 1.265(7) . ?
O6 C31 1.252(7) . ?
O7 C37 1.245(7) . ?
O8 C37 1.248(7) . ?
O9 C39 1.246(7) . ?
O10 C39 1.249(7) . ?
O11 C41 1.249(7) . ?
O12 C41 1.253(7) . ?
O13 C43 1.250(7) . ?
O14 C43 1.269(7) . ?
O15 C45 1.273(7) . ?
O16 C45 1.251(7) . ?
O17 C47 1.217(8) . ?
O18 C47 1.231(7) . ?
O19 C49 1.261(7) . ?
O20 C49 1.260(7) . ?
O21 C51 1.248(7) . ?
O22 C51 1.257(7) . ?
O23 C53 1.259(7) . ?
O24 C53 1.265(7) . ?
O25 C56 1.268(7) . ?
O26 C56 1.261(7) . ?
O27 C57 1.281(7) . ?
O28 C57 1.236(7) . ?
O29A C62A 1.251(10) . ?
O29B C62B 1.250(11) . ?
O30A C62A 1.249(11) . ?
O30B C62B 1.248(11) . ?
O31A C59A 1.316(13) . ?
O31B C59B 1.312(13) . ?
O32A C59A 1.286(11) . ?
O32B C59B 1.285(11) . ?
O33 C66 1.257(7) . ?
O34 C66 1.269(7) . ?
O35 C63 1.270(9) . ?
O36 C63 1.262(9) . ?
C1 C2 1.427(8) . ?
C1 C6 1.488(8) 2_666 ?
C1 C26 1.458(8) . ?
C2 C3 1.480(8) 2_666 ?
C2 C14 1.476(8) . ?
C3 C4 1.417(8) . ?
C3 C27 1.469(7) . ?
C4 C5 1.491(8) . ?
C4 C7 1.469(8) . ?
C5 C6 1.416(8) . ?
C5 C20 1.489(7) . ?
C6 C22 1.481(7) 2_666 ?
C7 C8 1.435(7) . ?
C7 C12 1.475(8) 2_666 ?
C8 C9 1.480(7) . ?
C8 C28 1.470(8) . ?
C9 C10 1.424(8) . ?
C9 C24 1.491(8) . ?
C10 C11 1.485(7) 2_666 ?
C10 C25 1.458(7) . ?
C11 C12 1.427(7) . ?
C11 C18 1.488(7) . ?
C12 C20 1.494(7) 2_666 ?
C13 C14 1.433(8) . ?
C13 C18 1.492(7) 2_666 ?
C13 C25 1.451(7) . ?
C14 C15 1.491(7) 2_666 ?
C15 C16 1.435(7) . ?
C15 C27 1.428(8) . ?
C16 C17 1.490(7) . ?
C16 C30 1.449(8) . ?
C17 C18 1.409(7) . ?
C17 C19 1.482(7) 2_666 ?
C19 C20 1.435(7) . ?
C19 C21 1.485(8) 2_666 ?
C21 C22 1.424(7) . ?
C21 C30 1.459(7) . ?
C22 C23 1.478(8) . ?
C23 C24 1.424(7) . ?
C23 C26 1.463(8) . ?
C24 C29 1.464(7) . ?
C25 C26 1.373(8) . ?
C27 C28 1.380(8) . ?
C28 C29 1.440(7) . ?
C29 C30 1.374(8) . ?
C31 C32 1.524(8) . ?
C33 C34 1.521(8) . ?
C35 C36 1.513(8) . ?
C37 C38 1.532(9) . ?
C39 C40 1.527(8) . ?
C41 C42 1.515(8) . ?
C43 C44 1.525(8) . ?
C45 C46 1.513(8) . ?
C47 C48 1.538(9) . ?
C49 C50 1.514(8) . ?
C51 C52 1.530(9) . ?
C53 C54 1.516(8) . ?
C55 C56 1.521(8) . ?
C57 C58 1.517(8) . ?
C59A C60A 1.695(15) . ?
C59B C60B 1.693(15) . ?
C61A C62A 1.673(15) . ?
C61B C62B 1.674(15) . ?
C63 C64 1.493(11) . ?
C65 C66 1.496(9) . ?
F5A C68 1.242(17) . ?
F5B C68 1.309(13) . ?
F5C C68 1.407(19) . ?
O38 C67 1.171(11) . ?
O39 C67 1.229(10) . ?
C67 C68 1.496(15) . ?
C69 C70 1.3900 . ?
C69 C74 1.3900 . ?
C69 C75 1.505(13) . ?
C70 C71 1.3900 . ?
C71 C72 1.3900 . ?
C72 C73 1.3900 . ?
C73 C74 1.3900 . ?
